data_7038339
loop_
_publ_author_name
'Ghosh, Prabir'
'Lahiri, Goutam Kumar'

_publ_section_title
;
 Impact of {Os(pap)2} in fine-tuning the binding modes and non-innocent
 potential of deprotonated 2,2'-bipyridine-3,3'-diol.
;
_journal_issue 12
_journal_name_full 'Dalton transactions (Cambridge, England : 2003)'
_journal_page_first 5240
_journal_page_last 5252
_journal_paper_doi 10.1039/c6dt00013d
_journal_volume 45
_journal_year 2016
_chemical_formula_moiety 'C32 H25 N8 O2 Os, Cl O4'
_chemical_formula_sum 'C32 H25 Cl N8 O6 Os'
_chemical_formula_weight 843.25
_chemical_name_systematic
;
 ?
;
_space_group_crystal_system monoclinic
_space_group_IT_number 14
_space_group_name_Hall '-P 2ybc'
_space_group_name_H-M_alt 'P 1 21/c 1'
_symmetry_space_group_name_Hall '-P 2ybc'
_symmetry_space_group_name_H-M 'P 1 21/c 1'
_atom_sites_solution_hydrogens geom
_audit_creation_date 2016-01-31
_audit_creation_method
;
Olex2 1.2
(compiled 2015.09.30 svn.r3233 for OlexSys, GUI svn.r5103)
;
_audit_update_record
;
2016-01-31 deposited with the CCDC.
2016-02-09 downloaded from the CCDC.
;
_cell_angle_alpha 90
_cell_angle_beta 113.93(3)
_cell_angle_gamma 90
_cell_formula_units_Z 4
_cell_length_a 11.833(2)
_cell_length_b 24.491(5)
_cell_length_c 13.695(3)
_cell_measurement_reflns_used 9825
_cell_measurement_temperature 100(2)
_cell_measurement_theta_max 27.491
_cell_measurement_theta_min 3.1
_cell_volume 3627.7(15)
_computing_cell_refinement 'CrystalClear-SM Expert 2.1 b24 (Rigaku, 2012)'
_computing_data_collection 'CrystalClear-SM Expert 2.1 b24 (Rigaku, 2012)'
_computing_data_reduction 'CrystalClear-SM Expert 2.1 b24 (Rigaku, 2012)'
_computing_molecular_graphics ORTEP-3
_computing_publication_material ORTEP-3
_computing_structure_refinement 'ShelXL (Sheldrick, 2015)'
_computing_structure_solution 'SHELXS-97 (Sheldrick, 2008)'
_diffrn_ambient_temperature 100(2)
_diffrn_measured_fraction_theta_full 0.983
_diffrn_measured_fraction_theta_max 0.973
_diffrn_measurement_device_type 'Rigaku Saturn724+ (4x4 bin mode)'
_diffrn_measurement_method 'profile data from \w-scans'
_diffrn_radiation_type MoK\a
_diffrn_radiation_wavelength 0.71073
_diffrn_reflns_av_R_equivalents 0.0482
_diffrn_reflns_av_unetI/netI 0.0367
_diffrn_reflns_Laue_measured_fraction_full 0.983
_diffrn_reflns_Laue_measured_fraction_max 0.973
_diffrn_reflns_limit_h_max 15
_diffrn_reflns_limit_h_min -15
_diffrn_reflns_limit_k_max 31
_diffrn_reflns_limit_k_min -31
_diffrn_reflns_limit_l_max 17
_diffrn_reflns_limit_l_min -15
_diffrn_reflns_number 37396
_diffrn_reflns_point_group_measured_fraction_full 0.983
_diffrn_reflns_point_group_measured_fraction_max 0.973
_diffrn_reflns_theta_full 25.242
_diffrn_reflns_theta_max 27.491
_diffrn_reflns_theta_min 3.062
_exptl_absorpt_coefficient_mu 3.640
_exptl_absorpt_correction_T_max 0.8138
_exptl_absorpt_correction_T_min 0.2397
_exptl_absorpt_correction_type numerical
_exptl_absorpt_process_details
'(a) Busing, W. R.; Levy, H. A. Acta Crystallogr. 1957, 10, 180-182. (b) Coppens, P.; Leiserowitz, L.; Rabinovich, D. Acta Crystallogr. 1965, 18, 1035-1038'
_exptl_crystal_colour red
_exptl_crystal_density_diffrn 1.544
_exptl_crystal_density_method 'not measured'
_exptl_crystal_description neddle
_exptl_crystal_F_000 1656
_exptl_crystal_size_max 0.36
_exptl_crystal_size_mid 0.19
_exptl_crystal_size_min 0.10
_refine_diff_density_max 1.113
_refine_diff_density_min -0.962
_refine_diff_density_rms 0.112
_refine_ls_extinction_method none
_refine_ls_goodness_of_fit_ref 1.135
_refine_ls_hydrogen_treatment constr
_refine_ls_matrix_type full
_refine_ls_number_parameters 461
_refine_ls_number_reflns 8114
_refine_ls_number_restraints 61
_refine_ls_restrained_S_all 1.135
_refine_ls_R_factor_all 0.0437
_refine_ls_R_factor_gt 0.0399
_refine_ls_shift/su_max 0.001
_refine_ls_shift/su_mean 0.000
_refine_ls_structure_factor_coef Fsqd
_refine_ls_weighting_details
;
 w=1/[\s^2^(Fo^2^)+(0.0158P)^2^+13.7079P]
 where P=(Fo^2^+2Fc^2^)/3
;
_refine_ls_weighting_scheme calc
_refine_ls_wR_factor_gt 0.0766
_refine_ls_wR_factor_ref 0.0784
_reflns_Friedel_coverage 0.000
_reflns_number_gt 7594
_reflns_number_total 8114
_reflns_threshold_expression 'I > 2\s(I)'
_cod_data_source_file c6dt00013d2.cif
_cod_data_source_block 2_clo4
_cod_depositor_comments
;
The following automatic conversions were performed:

'_exptl_absorpt_correction_type' value 'Numerical' changed to
'numerical' according to
/usr/data/users/saulius/crontab/automatic-downloads/rss-feeds/RSC/lib/dictionaries/cif_core.dic
dictionary named 'cif_core.dic' version 2.4.2 from 2011-04-26.

Automatic conversion script
Id: cif_fix_values 4268 2015-11-12 08:31:59Z antanas 

 Adding full bibliography for 7038339--7038342.cif.
;
_cod_original_cell_volume 3627.6(15)
_cod_database_code 7038339
_shelxl_version_number 2012-9
_shelx_space_group_comment
;
The symmetry employed for this shelxl refinement is uniquely defined
by the following loop, which should always be used as a source of
symmetry information in preference to the above space-group names.
They are only intended as comments.
;
_shelx_estimated_absorpt_t_max 0.691
_shelx_estimated_absorpt_t_min 0.487
_olex2_refinement_description
;
1. Fixed Uiso
 At 1.2 times of:
  All C(H) groups
 At 1.5 times of:
  All O(H) groups
2. Restrained distances
 O5B-O4B
 2.3 with sigma of 0.001
3. Uiso/Uaniso restraints and constraints
Uanis(O4B) \\sim Ueq, Uanis(O4A) \\sim Ueq, Uanis(Cl1A) \\sim Ueq, Uanis(Cl1B)
\\sim Ueq, Uanis(O3A) \\sim Ueq, Uanis(O3B) \\sim Ueq, Uanis(O5A) \\sim Ueq,
Uanis(O5B) \\sim Ueq, Uanis(O6A) \\sim Ueq, Uanis(O6B) \\sim Ueq: with sigma of
0.001 and sigma for terminal atoms of 0.001
Uanis(C23) = Uanis(C24) = Uanis(C25)
Uanis(O5A) = Uanis(O5B)
4. Others
 Sof(Cl1B)=Sof(O3B)=Sof(O4B)=Sof(O5B)=Sof(O6B)=1-FVAR(1)
 Sof(O5A)=Sof(O6A)=Sof(O3A)=Sof(Cl1A)=Sof(O4A)=FVAR(1)
5.a Aromatic/amide H refined with riding coordinates:
 C1(H1A), C2(H2), C3(H3), C8(H8), C9(H9), C10(H10), C11(H11), C12(H12),
 C13(H13), C14(H14), C17(H17), C18(H18), C19(H19), C20(H20), C21(H21), C22(H22),
  C23(H23), C24(H24), C25(H25), C26(H26), C29(H29), C30(H30), C31(H31), C32(H32)
5.b Tetrahedral OH refined with riding coordinates:
 O1(H1)
;
_platon_squeeze_void_probe_radius 1.20
_olex2_submission_special_instructions 'No special instructions were received'

loop_
_space_group_symop_operation_xyz
'x, y, z'
'-x, y+1/2, -z+1/2'
'-x, -y, -z'
'x, -y-1/2, z-1/2'

loop_
_atom_site_label
_atom_site_type_symbol
_atom_site_fract_x
_atom_site_fract_y
_atom_site_fract_z
_atom_site_U_iso_or_equiv
_atom_site_adp_type
_atom_site_occupancy
_atom_site_site_symmetry_order
_atom_site_calc_flag
_atom_site_refinement_flags_posn
_atom_site_refinement_flags_adp
_atom_site_refinement_flags_occupancy
_atom_site_disorder_assembly
_atom_site_disorder_group
Os1 Os 0.65206(2) 0.14771(2) 0.52770(2) 0.01817(5) Uani 1 1 d . . . . .
Cl1B Cl 1.1978(2) 0.15874(11) 0.6252(2) 0.0352(6) Uani 0.736(6) 1 d . U P A 2
N1 N 0.6416(3) 0.11994(14) 0.6663(3) 0.0190(7) Uani 1 1 d . . . . .
O1 O 0.7540(4) 0.15741(19) 0.9459(3) 0.0542(12) Uani 1 1 d . . . . .
H1 H 0.7975 0.1819 0.9389 0.081 Uiso 1 1 calc R . . . .
C1 C 0.5663(4) 0.07872(18) 0.6654(4) 0.0263(10) Uani 1 1 d . . . . .
H1A H 0.5211 0.0609 0.6014 0.032 Uiso 1 1 calc R . . . .
N2 N 0.7887(3) 0.19300(14) 0.6457(3) 0.0197(7) Uani 1 1 d . . . . .
C2 C 0.5543(5) 0.0622(2) 0.7566(4) 0.0340(11) Uani 1 1 d . . . . .
H2 H 0.5034 0.0329 0.7547 0.041 Uiso 1 1 calc R . . . .
O2 O 0.9158(4) 0.2090(2) 0.9341(3) 0.0618(14) Uani 1 1 d . . . . .
C3 C 0.6181(5) 0.0893(2) 0.8499(4) 0.0376(12) Uani 1 1 d . . . . .
H3 H 0.6087 0.0788 0.9115 0.045 Uiso 1 1 calc R . . . .
N3 N 0.5304(3) 0.21137(15) 0.5038(3) 0.0226(8) Uani 1 1 d . . . . .
O3B O 1.3156(6) 0.1342(3) 0.6480(5) 0.0387(17) Uani 0.736(6) 1 d . U P A 2
C4 C 0.6973(5) 0.1325(2) 0.8549(4) 0.0344(11) Uani 1 1 d . . . . .
N4 N 0.5895(4) 0.23177(16) 0.3638(3) 0.0291(9) Uani 1 1 d . . . . .
O4B O 1.1082(6) 0.1417(2) 0.5339(4) 0.0550(17) Uani 0.736(6) 1 d D U P A 2
C5 C 0.7118(4) 0.14617(17) 0.7591(3) 0.0219(9) Uani 1 1 d . . . . .
N5 N 0.6547(3) 0.18781(14) 0.3994(3) 0.0197(7) Uani 1 1 d . . . . .
O5B O 1.1606(6) 0.1315(2) 0.7141(4) 0.0553(15) Uani 0.736(6) 1 d D U P A 2
N6 N 0.5403(3) 0.09266(14) 0.4257(3) 0.0215(7) Uani 1 1 d . . . . .
C6 C 0.8003(4) 0.18568(17) 0.7487(3) 0.0214(9) Uani 1 1 d . . . . .
O6B O 1.2059(7) 0.2145(3) 0.6453(6) 0.047(2) Uani 0.736(6) 1 d . U P A 2
N7 N 0.5814(3) 0.04506(15) 0.4137(3) 0.0247(8) Uani 1 1 d . . . . .
C7 C 0.8986(5) 0.2125(2) 0.8331(4) 0.0345(11) Uani 1 1 d . . . . .
N8 N 0.7639(3) 0.08181(15) 0.5420(3) 0.0212(7) Uani 1 1 d . . . . .
C8 C 0.9817(5) 0.2435(2) 0.8067(4) 0.0355(12) Uani 1 1 d . . . . .
H8 H 1.0475 0.2609 0.8605 0.043 Uiso 1 1 calc R . . . .
C9 C 0.9678(4) 0.24845(19) 0.7030(4) 0.0311(11) Uani 1 1 d . . . . .
H9 H 1.0250 0.2682 0.6867 0.037 Uiso 1 1 calc R . . . .
C10 C 0.8683(4) 0.22397(18) 0.6228(4) 0.0244(9) Uani 1 1 d . . . . .
H10 H 0.8563 0.2290 0.5519 0.029 Uiso 1 1 calc R . . . .
C11 C 0.4564(4) 0.22161(19) 0.5555(4) 0.0288(10) Uani 1 1 d . . . . .
H11 H 0.4625 0.1996 0.6129 0.035 Uiso 1 1 calc R . . . .
C12 C 0.3723(4) 0.2638(2) 0.5252(4) 0.0357(12) Uani 1 1 d . . . . .
H12 H 0.3214 0.2694 0.5613 0.043 Uiso 1 1 calc R . . . .
C13 C 0.3627(5) 0.2976(2) 0.4421(4) 0.0404(13) Uani 1 1 d . . . . .
H13 H 0.3058 0.3261 0.4217 0.048 Uiso 1 1 calc R . . . .
C14 C 0.4387(5) 0.2888(2) 0.3898(4) 0.0376(12) Uani 1 1 d . . . . .
H14 H 0.4352 0.3115 0.3343 0.045 Uiso 1 1 calc R . . . .
C15 C 0.5217(4) 0.24475(18) 0.4218(4) 0.0271(10) Uani 1 1 d . . . . .
C16 C 0.7108(4) 0.16918(18) 0.3303(3) 0.0222(9) Uani 1 1 d . . . . .
C17 C 0.6460(5) 0.1744(2) 0.2205(4) 0.0307(10) Uani 1 1 d . . . . .
H17 H 0.5676 0.1900 0.1926 0.037 Uiso 1 1 calc R . . . .
C18 C 0.6985(5) 0.1561(2) 0.1532(4) 0.0364(12) Uani 1 1 d . . . . .
H18 H 0.6555 0.1595 0.0796 0.044 Uiso 1 1 calc R . . . .
C19 C 0.8148(5) 0.1328(2) 0.1945(4) 0.0378(12) Uani 1 1 d . . . . .
H19 H 0.8498 0.1203 0.1489 0.045 Uiso 1 1 calc R . . . .
C20 C 0.8792(5) 0.1282(2) 0.3042(4) 0.0386(12) Uani 1 1 d . . . . .
H20 H 0.9581 0.1130 0.3319 0.046 Uiso 1 1 calc R . . . .
C21 C 0.8277(4) 0.14583(19) 0.3726(4) 0.0277(10) Uani 1 1 d . . . . .
H21 H 0.8707 0.1421 0.4461 0.033 Uiso 1 1 calc R . . . .
C22 C 0.3312(5) 0.1244(2) 0.3842(5) 0.0407(13) Uani 1 1 d . . . . .
H22 H 0.3516 0.1306 0.4564 0.049 Uiso 1 1 calc R . . . .
C23 C 0.2130(6) 0.1363(3) 0.3062(6) 0.0674(13) Uani 1 1 d . . . . .
H23 H 0.1544 0.1517 0.3271 0.081 Uiso 1 1 calc R . . . .
C24 C 0.1818(6) 0.1259(3) 0.2000(6) 0.0674(13) Uani 1 1 d . . . . .
H24 H 0.1020 0.1331 0.1502 0.081 Uiso 1 1 calc R . . . .
C25 C 0.2686(6) 0.1047(3) 0.1672(6) 0.0674(13) Uani 1 1 d . . . . .
H25 H 0.2482 0.0987 0.0949 0.081 Uiso 1 1 calc R . . . .
C26 C 0.3873(5) 0.0923(3) 0.2425(5) 0.0520(16) Uani 1 1 d . . . . .
H26 H 0.4457 0.0772 0.2210 0.062 Uiso 1 1 calc R . . . .
C27 C 0.4165(4) 0.10277(19) 0.3483(4) 0.0285(10) Uani 1 1 d . . . . .
C28 C 0.7043(4) 0.03822(18) 0.4810(4) 0.0256(9) Uani 1 1 d . . . . .
C29 C 0.7632(5) -0.0109(2) 0.4817(4) 0.0353(12) Uani 1 1 d . . . . .
H29 H 0.7205 -0.0398 0.4384 0.042 Uiso 1 1 calc R . . . .
C30 C 0.8873(5) -0.0156(2) 0.5486(5) 0.0462(14) Uani 1 1 d . . . . .
H30 H 0.9291 -0.0482 0.5518 0.055 Uiso 1 1 calc R . . . .
C31 C 0.9486(5) 0.0283(2) 0.6104(4) 0.0416(14) Uani 1 1 d . . . . .
H31 H 1.0324 0.0258 0.6543 0.050 Uiso 1 1 calc R . . . .
C32 C 0.8857(4) 0.0757(2) 0.6071(4) 0.0318(11) Uani 1 1 d . . . . .
H32 H 0.9276 0.1047 0.6508 0.038 Uiso 1 1 calc R . . . .
O5A O 1.0962(16) 0.1316(7) 0.6266(14) 0.0553(15) Uani 0.264(6) 1 d . U P A 1
O6A O 1.2187(19) 0.2106(9) 0.6729(16) 0.038(5) Uani 0.264(6) 1 d . U P A 1
O3A O 1.3124(18) 0.1266(8) 0.6759(16) 0.044(5) Uani 0.264(6) 1 d . U P A 1
Cl1A Cl 1.1981(6) 0.1487(3) 0.6489(5) 0.0207(14) Uani 0.264(6) 1 d . U P A 1
O4A O 1.1657(15) 0.1596(7) 0.5020(13) 0.052(4) Uani 0.264(6) 1 d . U P A 1

loop_
_atom_site_aniso_label
_atom_site_aniso_U_11
_atom_site_aniso_U_22
_atom_site_aniso_U_33
_atom_site_aniso_U_23
_atom_site_aniso_U_13
_atom_site_aniso_U_12
Os1 0.01818(8) 0.01811(8) 0.01711(9) -0.00018(6) 0.00601(6) 0.00024(6)
Cl1B 0.0322(8) 0.0338(9) 0.0386(10) -0.0015(7) 0.0133(7) -0.0012(6)
N1 0.0224(17) 0.0202(18) 0.0193(18) 0.0032(14) 0.0135(14) 0.0010(14)
O1 0.066(3) 0.080(3) 0.0222(19) -0.0100(19) 0.0228(19) -0.028(2)
C1 0.029(2) 0.024(2) 0.027(2) -0.0008(18) 0.0120(18) -0.0029(18)
N2 0.0182(16) 0.0220(18) 0.0181(17) -0.0060(14) 0.0066(13) -0.0010(13)
C2 0.037(3) 0.034(3) 0.037(3) 0.007(2) 0.021(2) -0.006(2)
O2 0.077(3) 0.084(3) 0.0218(19) -0.016(2) 0.017(2) -0.045(3)
C3 0.044(3) 0.047(3) 0.027(3) 0.007(2) 0.021(2) -0.004(2)
N3 0.0153(16) 0.0223(18) 0.0255(19) -0.0023(15) 0.0035(14) 0.0000(14)
O3B 0.0382(18) 0.0391(19) 0.0388(19) 0.0003(10) 0.0156(11) -0.0001(9)
C4 0.035(3) 0.046(3) 0.023(2) -0.003(2) 0.013(2) 0.000(2)
N4 0.032(2) 0.024(2) 0.026(2) 0.0067(16) 0.0068(16) 0.0074(16)
O4B 0.0539(19) 0.0556(19) 0.0537(19) -0.0023(10) 0.0202(11) 0.0006(10)
C5 0.026(2) 0.021(2) 0.021(2) -0.0007(17) 0.0119(17) 0.0036(17)
N5 0.0189(16) 0.0204(18) 0.0160(17) 0.0012(13) 0.0033(13) -0.0010(13)
O5B 0.0549(16) 0.0559(16) 0.0557(16) 0.0001(7) 0.0231(9) -0.0012(7)
N6 0.0230(18) 0.0178(17) 0.0247(19) -0.0021(14) 0.0107(15) -0.0006(14)
C6 0.023(2) 0.022(2) 0.020(2) -0.0024(16) 0.0101(17) -0.0009(16)
O6B 0.048(2) 0.046(2) 0.047(2) -0.0008(10) 0.0189(13) 0.0009(10)
N7 0.0236(18) 0.0197(18) 0.031(2) -0.0011(15) 0.0109(15) 0.0005(14)
C7 0.043(3) 0.037(3) 0.023(2) -0.010(2) 0.012(2) -0.008(2)
N8 0.0197(17) 0.0251(19) 0.0202(18) 0.0035(14) 0.0094(14) 0.0047(14)
C8 0.035(3) 0.035(3) 0.032(3) -0.011(2) 0.008(2) -0.014(2)
C9 0.033(3) 0.027(2) 0.033(3) -0.006(2) 0.014(2) -0.0075(19)
C10 0.026(2) 0.025(2) 0.023(2) -0.0027(17) 0.0106(18) -0.0018(17)
C11 0.026(2) 0.028(2) 0.034(3) -0.0016(19) 0.0139(19) -0.0014(19)
C12 0.028(2) 0.035(3) 0.045(3) -0.005(2) 0.016(2) 0.008(2)
C13 0.032(3) 0.034(3) 0.048(3) -0.002(2) 0.010(2) 0.014(2)
C14 0.044(3) 0.030(3) 0.034(3) 0.007(2) 0.011(2) 0.010(2)
C15 0.029(2) 0.023(2) 0.026(2) -0.0005(18) 0.0067(18) 0.0035(18)
C16 0.024(2) 0.021(2) 0.021(2) 0.0011(16) 0.0081(17) -0.0033(17)
C17 0.034(3) 0.033(3) 0.023(2) 0.0035(19) 0.010(2) 0.000(2)
C18 0.041(3) 0.045(3) 0.022(2) 0.001(2) 0.012(2) -0.006(2)
C19 0.050(3) 0.041(3) 0.033(3) 0.000(2) 0.026(2) -0.003(2)
C20 0.033(3) 0.045(3) 0.047(3) 0.011(3) 0.026(2) 0.008(2)
C21 0.029(2) 0.032(2) 0.024(2) 0.0058(19) 0.0142(18) 0.0009(19)
C22 0.027(3) 0.033(3) 0.057(3) -0.012(2) 0.012(2) -0.003(2)
C23 0.0367(19) 0.077(3) 0.064(2) -0.025(2) -0.0048(17) 0.0139(19)
C24 0.0367(19) 0.077(3) 0.064(2) -0.025(2) -0.0048(17) 0.0139(19)
C25 0.0367(19) 0.077(3) 0.064(2) -0.025(2) -0.0048(17) 0.0139(19)
C26 0.040(3) 0.058(4) 0.041(3) -0.016(3) 0.000(3) 0.007(3)
C27 0.023(2) 0.027(2) 0.030(2) -0.0089(19) 0.0042(18) -0.0025(18)
C28 0.026(2) 0.024(2) 0.026(2) 0.0012(18) 0.0090(18) 0.0030(18)
C29 0.037(3) 0.024(2) 0.043(3) 0.001(2) 0.014(2) 0.006(2)
C30 0.043(3) 0.039(3) 0.050(3) 0.006(3) 0.012(3) 0.023(3)
C31 0.030(3) 0.051(3) 0.033(3) 0.000(2) 0.002(2) 0.020(2)
C32 0.030(2) 0.033(3) 0.026(2) -0.001(2) 0.0050(19) 0.006(2)
O5A 0.0549(16) 0.0559(16) 0.0557(16) 0.0001(7) 0.0231(9) -0.0012(7)
O6A 0.038(5) 0.037(5) 0.038(5) -0.0004(10) 0.015(2) 0.0005(10)
O3A 0.044(5) 0.044(5) 0.044(5) 0.0001(10) 0.018(2) 0.0002(10)
Cl1A 0.0206(15) 0.0220(16) 0.0196(16) 0.0001(9) 0.0082(10) -0.0009(9)
O4A 0.052(5) 0.052(5) 0.052(5) 0.0000(10) 0.021(2) -0.0001(10)

loop_
_atom_type_symbol
_atom_type_description
_atom_type_scat_dispersion_real
_atom_type_scat_dispersion_imag
_atom_type_scat_source
C C 0.0033 0.0016 'International Tables Vol C Tables 4.2.6.8 and 6.1.1.4'
H H 0.0000 0.0000 'International Tables Vol C Tables 4.2.6.8 and 6.1.1.4'
Cl Cl 0.1484 0.1585 'International Tables Vol C Tables 4.2.6.8 and 6.1.1.4'
N N 0.0061 0.0033 'International Tables Vol C Tables 4.2.6.8 and 6.1.1.4'
O O 0.0106 0.0060 'International Tables Vol C Tables 4.2.6.8 and 6.1.1.4'
Os Os -1.2165 7.6030 'International Tables Vol C Tables 4.2.6.8 and 6.1.1.4'

loop_
_geom_angle_atom_site_label_1
_geom_angle_atom_site_label_2
_geom_angle_atom_site_label_3
_geom_angle
N1 Os1 N2 77.25(14)
N3 Os1 N1 95.54(14)
N3 Os1 N2 89.58(14)
N5 Os1 N1 169.94(14)
N5 Os1 N2 97.76(14)
N5 Os1 N3 75.54(15)
N5 Os1 N8 103.24(14)
N6 Os1 N1 98.65(14)
N6 Os1 N2 169.74(14)
N6 Os1 N3 100.23(14)
N6 Os1 N5 87.68(14)
N6 Os1 N8 75.77(14)
N8 Os1 N1 85.98(14)
N8 Os1 N2 94.46(14)
N8 Os1 N3 175.92(14)
O3B Cl1B O5B 101.7(4)
O4B Cl1B O3B 113.9(4)
O4B Cl1B O5B 102.9(3)
O4B Cl1B O6B 117.2(5)
O6B Cl1B O3B 112.8(5)
O6B Cl1B O5B 106.1(4)
C1 N1 Os1 121.7(3)
C1 N1 C5 120.9(4)
C5 N1 Os1 117.4(3)
C4 O1 H1 109.5
N1 C1 H1A 119.1
N1 C1 C2 121.7(4)
C2 C1 H1A 119.1
C6 N2 Os1 116.8(3)
C10 N2 Os1 121.1(3)
C10 N2 C6 121.8(4)
C1 C2 H2 120.4
C3 C2 C1 119.1(5)
C3 C2 H2 120.4
C2 C3 H3 119.3
C2 C3 C4 121.3(5)
C4 C3 H3 119.3
C11 N3 Os1 128.1(3)
C11 N3 C15 118.2(4)
C15 N3 Os1 113.6(3)
O1 C4 C3 118.4(5)
O1 C4 C5 124.2(5)
C3 C4 C5 117.4(4)
N5 N4 C15 111.8(4)
N1 C5 C4 119.4(4)
N1 C5 C6 114.0(4)
C4 C5 C6 126.6(4)
N4 N5 Os1 120.9(3)
N4 N5 C16 112.3(4)
C16 N5 Os1 126.4(3)
N7 N6 Os1 121.1(3)
N7 N6 C27 112.5(3)
C27 N6 Os1 125.7(3)
N2 C6 C5 114.0(4)
N2 C6 C7 118.8(4)
C7 C6 C5 127.0(4)
N6 N7 C28 111.8(4)
O2 C7 C6 123.3(5)
O2 C7 C8 118.8(4)
C8 C7 C6 117.8(4)
C28 N8 Os1 114.0(3)
C32 N8 Os1 128.4(3)
C32 N8 C28 117.6(4)
C7 C8 H8 119.5
C9 C8 C7 121.1(4)
C9 C8 H8 119.5
C8 C9 H9 120.2
C8 C9 C10 119.6(5)
C10 C9 H9 120.2
N2 C10 C9 120.8(4)
N2 C10 H10 119.6
C9 C10 H10 119.6
N3 C11 H11 119.2
N3 C11 C12 121.5(5)
C12 C11 H11 119.2
C11 C12 H12 119.7
C11 C12 C13 120.6(5)
C13 C12 H12 119.7
C12 C13 H13 120.5
C12 C13 C14 119.0(5)
C14 C13 H13 120.5
C13 C14 H14 120.6
C13 C14 C15 118.8(5)
C15 C14 H14 120.6
N3 C15 N4 118.2(4)
N3 C15 C14 121.9(5)
N4 C15 C14 119.7(4)
C17 C16 N5 119.0(4)
C21 C16 N5 120.5(4)
C21 C16 C17 120.5(4)
C16 C17 H17 120.2
C18 C17 C16 119.6(5)
C18 C17 H17 120.2
C17 C18 H18 119.9
C19 C18 C17 120.3(5)
C19 C18 H18 119.9
C18 C19 H19 120.1
C18 C19 C20 119.8(5)
C20 C19 H19 120.1
C19 C20 H20 119.6
C21 C20 C19 120.7(5)
C21 C20 H20 119.6
C16 C21 H21 120.4
C20 C21 C16 119.1(4)
C20 C21 H21 120.4
C23 C22 H22 121.6
C27 C22 H22 121.6
C27 C22 C23 116.9(6)
C22 C23 H23 119.2
C24 C23 C22 121.6(7)
C24 C23 H23 119.2
C23 C24 H24 120.0
C23 C24 C25 120.0(6)
C25 C24 H24 120.0
C24 C25 H25 120.0
C24 C25 C26 120.0(7)
C26 C25 H25 120.0
C25 C26 H26 120.4
C27 C26 C25 119.2(6)
C27 C26 H26 120.4
C22 C27 N6 118.2(4)
C26 C27 N6 119.4(5)
C26 C27 C22 122.3(5)
N7 C28 C29 120.0(4)
N8 C28 N7 117.2(4)
N8 C28 C29 122.8(4)
C28 C29 H29 120.9
C30 C29 C28 118.2(5)
C30 C29 H29 120.9
C29 C30 H30 120.2
C31 C30 C29 119.5(5)
C31 C30 H30 120.2
C30 C31 H31 120.1
C32 C31 C30 119.9(5)
C32 C31 H31 120.1
N8 C32 C31 122.1(5)
N8 C32 H32 119.0
C31 C32 H32 119.0
O5A Cl1A O6A 116.9(12)
O5A Cl1A O3A 136.0(13)
O5A Cl1A O4A 91.7(10)
O6A Cl1A O4A 91.9(10)
O3A Cl1A O6A 106.2(12)
O3A Cl1A O4A 95.4(10)

loop_
_geom_bond_atom_site_label_1
_geom_bond_atom_site_label_2
_geom_bond_distance
Os1 N1 2.067(3)
Os1 N2 2.082(3)
Os1 N3 2.057(4)
Os1 N5 2.024(3)
Os1 N6 2.005(3)
Os1 N8 2.045(3)
Cl1B O3B 1.432(7)
Cl1B O4B 1.336(6)
Cl1B O5B 1.599(6)
Cl1B O6B 1.389(9)
N1 C1 1.343(5)
N1 C5 1.364(5)
O1 H1 0.8200
O1 C4 1.302(6)
C1 H1A 0.9300
C1 C2 1.373(7)
N2 C6 1.372(5)
N2 C10 1.343(6)
C2 H2 0.9300
C2 C3 1.364(7)
O2 C7 1.316(6)
C3 H3 0.9300
C3 C4 1.397(7)
N3 C11 1.355(6)
N3 C15 1.359(6)
C4 C5 1.430(7)
N4 N5 1.298(5)
N4 C15 1.376(6)
C5 C6 1.475(6)
N5 C16 1.433(6)
N6 N7 1.299(5)
N6 C27 1.439(5)
C6 C7 1.425(6)
N7 C28 1.380(5)
C7 C8 1.400(7)
N8 C28 1.363(6)
N8 C32 1.361(6)
C8 H8 0.9300
C8 C9 1.366(7)
C9 H9 0.9300
C9 C10 1.380(6)
C10 H10 0.9300
C11 H11 0.9300
C11 C12 1.376(6)
C12 H12 0.9300
C12 C13 1.376(8)
C13 H13 0.9300
C13 C14 1.376(8)
C14 H14 0.9300
C14 C15 1.403(6)
C16 C17 1.390(6)
C16 C21 1.388(6)
C17 H17 0.9300
C17 C18 1.380(7)
C18 H18 0.9300
C18 C19 1.380(8)
C19 H19 0.9300
C19 C20 1.386(7)
C20 H20 0.9300
C20 C21 1.378(7)
C21 H21 0.9300
C22 H22 0.9300
C22 C23 1.404(8)
C22 C27 1.394(7)
C23 H23 0.9300
C23 C24 1.371(9)
C24 H24 0.9300
C24 C25 1.380(9)
C25 H25 0.9300
C25 C26 1.397(8)
C26 H26 0.9300
C26 C27 1.371(7)
C28 C29 1.388(6)
C29 H29 0.9300
C29 C30 1.385(7)
C30 H30 0.9300
C30 C31 1.380(8)
C31 H31 0.9300
C31 C32 1.369(7)
C32 H32 0.9300
O5A Cl1A 1.193(18)
O6A Cl1A 1.55(2)
O3A Cl1A 1.36(2)
Cl1A O4A 1.908(18)

loop_
_geom_hbond_atom_site_label_D
_geom_hbond_atom_site_label_H
_geom_hbond_atom_site_label_A
_geom_hbond_distance_DH
_geom_hbond_distance_HA
_geom_hbond_distance_DA
_geom_hbond_angle_DHA
O1 H1 O2 0.82 1.58 2.354(6) 157.4

loop_
_geom_torsion_atom_site_label_1
_geom_torsion_atom_site_label_2
_geom_torsion_atom_site_label_3
_geom_torsion_atom_site_label_4
_geom_torsion
Os1 N1 C1 C2 -176.4(4)
Os1 N1 C5 C4 173.0(3)
Os1 N1 C5 C6 -8.9(5)
Os1 N2 C6 C5 -0.2(5)
Os1 N2 C6 C7 175.2(3)
Os1 N2 C10 C9 -171.9(3)
Os1 N3 C11 C12 -174.9(3)
Os1 N3 C15 N4 2.1(5)
Os1 N3 C15 C14 176.6(4)
Os1 N5 C16 C17 135.2(4)
Os1 N5 C16 C21 -44.1(5)
Os1 N6 N7 C28 2.3(5)
Os1 N6 C27 C22 -55.1(6)
Os1 N6 C27 C26 123.2(5)
Os1 N8 C28 N7 4.1(5)
Os1 N8 C28 C29 -178.2(4)
Os1 N8 C32 C31 178.2(4)
N1 C1 C2 C3 1.7(8)
N1 C5 C6 N2 5.9(5)
N1 C5 C6 C7 -169.1(4)
O1 C4 C5 N1 -175.6(5)
O1 C4 C5 C6 6.6(8)
C1 N1 C5 C4 -5.2(6)
C1 N1 C5 C6 172.9(4)
C1 C2 C3 C4 -1.5(8)
N2 C6 C7 O2 178.5(5)
N2 C6 C7 C8 -2.6(7)
C2 C3 C4 O1 178.8(5)
C2 C3 C4 C5 -1.9(8)
O2 C7 C8 C9 -179.9(5)
C3 C4 C5 N1 5.2(7)
C3 C4 C5 C6 -172.6(5)
N3 C11 C12 C13 -1.3(8)
C4 C5 C6 N2 -176.2(4)
C4 C5 C6 C7 8.8(8)
N4 N5 C16 C17 -36.7(5)
N4 N5 C16 C21 144.0(4)
C5 N1 C1 C2 1.7(7)
C5 C6 C7 O2 -6.7(8)
C5 C6 C7 C8 172.2(5)
N5 N4 C15 N3 -0.6(6)
N5 N4 C15 C14 -175.3(4)
N5 C16 C17 C18 -179.4(4)
N5 C16 C21 C20 179.9(4)
N6 N7 C28 N8 -4.2(6)
N6 N7 C28 C29 178.1(4)
C6 N2 C10 C9 2.0(7)
C6 C7 C8 C9 1.1(8)
N7 N6 C27 C22 134.1(5)
N7 N6 C27 C26 -47.6(6)
N7 C28 C29 C30 178.6(5)
C7 C8 C9 C10 1.9(8)
N8 C28 C29 C30 0.9(8)
C8 C9 C10 N2 -3.5(7)
C10 N2 C6 C5 -174.3(4)
C10 N2 C6 C7 1.1(6)
C11 N3 C15 N4 -174.8(4)
C11 N3 C15 C14 -0.3(6)
C11 C12 C13 C14 -0.1(8)
C12 C13 C14 C15 1.2(8)
C13 C14 C15 N3 -1.1(7)
C13 C14 C15 N4 173.4(5)
C15 N3 C11 C12 1.5(6)
C15 N4 N5 Os1 -1.3(5)
C15 N4 N5 C16 171.1(4)
C16 C17 C18 C19 0.0(8)
C17 C16 C21 C20 0.5(7)
C17 C18 C19 C20 -0.5(8)
C18 C19 C20 C21 1.0(8)
C19 C20 C21 C16 -1.0(8)
C21 C16 C17 C18 0.0(7)
C22 C23 C24 C25 -2.1(12)
C23 C22 C27 N6 176.9(5)
C23 C22 C27 C26 -1.3(9)
C23 C24 C25 C26 2.0(12)
C24 C25 C26 C27 -1.6(11)
C25 C26 C27 N6 -176.9(6)
C25 C26 C27 C22 1.3(9)
C27 N6 N7 C28 173.7(4)
C27 C22 C23 C24 1.7(10)
C28 N8 C32 C31 1.6(7)
C28 C29 C30 C31 -1.1(9)
C29 C30 C31 C32 1.6(9)
C30 C31 C32 N8 -1.8(9)
C32 N8 C28 N7 -178.8(4)
C32 N8 C28 C29 -1.1(7)

loop_
_platon_squeeze_void_nr
_platon_squeeze_void_average_x
_platon_squeeze_void_average_y
_platon_squeeze_void_average_z
_platon_squeeze_void_volume
_platon_squeeze_void_count_electrons
_platon_squeeze_void_content
1 -0.012 0.000 0.000 359 108 ' '
2 0.083 0.500 0.500 359 108 ' '
